data_2228997
loop_
_publ_author_name
'Zhao, Ying-Ying'

_publ_section_title
;
 <i>catena</i>-Poly[[diaquacobalt(II)]-\m-4,4'-[1,4-phenylenebis(oxy)]dibutanoato-\k^4^<i>O</i>,<i>O</i>':<i>O</i>'',<i>O</i>''']
;
_journal_coeditor_code CV5012
_journal_issue 2
_journal_name_full 'Acta Crystallographica Section E'
_journal_page_first m138
_journal_paper_doi 10.1107/S1600536810053742
_journal_volume 67
_journal_year 2011
_chemical_formula_iupac '[Co (C14 H16 O6) (H2 O)2]'
_chemical_formula_moiety 'C14 H20 Co O8'
_chemical_formula_sum 'C14 H20 Co O8'
_chemical_formula_weight 375.23
_chemical_name_systematic
;
<i>catena</i>-Poly[[diaquacobalt(II)]-\m-4,4'-[1,4-
phenylenebis(oxy)]dibutanoato-\k^4^<i>O</i>,<i>O</i>':<i>O</i>'',<i>O</i>''']
;
_space_group_IT_number 15
_symmetry_cell_setting monoclinic
_symmetry_space_group_name_Hall '-C 2yc'
_symmetry_space_group_name_H-M 'C 1 2/c 1'
_atom_sites_solution_hydrogens geom
_atom_sites_solution_primary direct
_atom_sites_solution_secondary difmap
_cell_angle_alpha 90.00
_cell_angle_beta 98.126(2)
_cell_angle_gamma 90.00
_cell_formula_units_Z 4
_cell_length_a 28.835(4)
_cell_length_b 5.4057(8)
_cell_length_c 10.6425(16)
_cell_measurement_reflns_used 2107
_cell_measurement_temperature 296(2)
_cell_measurement_theta_max 27.04
_cell_measurement_theta_min 2.85
_cell_volume 1642.2(4)
_computing_cell_refinement 'SAINT (Bruker, 2005)'
_computing_data_collection 'APEX2 (Bruker, 2005)'
_computing_data_reduction 'SAINT (Bruker, 2005)'
_computing_molecular_graphics 'SHELXTL (Sheldrick, 2008)'
_computing_publication_material 'SHELXTL (Sheldrick, 2008)'
_computing_structure_refinement 'SHELXL97 (Sheldrick, 2008)'
_computing_structure_solution 'SHELXS97 (Sheldrick, 2008)'
_diffrn_ambient_temperature 296(2)
_diffrn_measured_fraction_theta_full 0.999
_diffrn_measured_fraction_theta_max 0.999
_diffrn_measurement_device_type 'Bruker APEXII CCD area-detector'
_diffrn_measurement_method '\f and \w'
_diffrn_radiation_monochromator graphite
_diffrn_radiation_source 'fine-focus sealed tube'
_diffrn_radiation_type MoK\a
_diffrn_radiation_wavelength 0.71073
_diffrn_reflns_av_R_equivalents 0.0323
_diffrn_reflns_av_sigmaI/netI 0.0306
_diffrn_reflns_limit_h_max 34
_diffrn_reflns_limit_h_min -34
_diffrn_reflns_limit_k_max 6
_diffrn_reflns_limit_k_min -4
_diffrn_reflns_limit_l_max 12
_diffrn_reflns_limit_l_min -12
_diffrn_reflns_number 5204
_diffrn_reflns_theta_full 25.04
_diffrn_reflns_theta_max 25.04
_diffrn_reflns_theta_min 2.85
_diffrn_standards_decay_% 0
_diffrn_standards_number 0
_exptl_absorpt_coefficient_mu 1.082
_exptl_absorpt_correction_T_max 0.8995
_exptl_absorpt_correction_T_min 0.8290
_exptl_absorpt_correction_type multi-scan
_exptl_absorpt_process_details '(SADABS; Sheldrick, 1996)'
_exptl_crystal_colour red
_exptl_crystal_density_diffrn 1.518
_exptl_crystal_density_method 'not measured'
_exptl_crystal_description acicular
_exptl_crystal_F_000 780
_exptl_crystal_size_max 0.18
_exptl_crystal_size_mid 0.16
_exptl_crystal_size_min 0.10
_refine_diff_density_max 0.263
_refine_diff_density_min -0.246
_refine_ls_extinction_method none
_refine_ls_goodness_of_fit_ref 1.000
_refine_ls_hydrogen_treatment constr
_refine_ls_matrix_type full
_refine_ls_number_parameters 105
_refine_ls_number_reflns 1459
_refine_ls_number_restraints 0
_refine_ls_restrained_S_all 1.000
_refine_ls_R_factor_all 0.0311
_refine_ls_R_factor_gt 0.0281
_refine_ls_shift/su_max 0.000
_refine_ls_shift/su_mean 0.000
_refine_ls_structure_factor_coef Fsqd
_refine_ls_weighting_details 'calc w=1/[\s^2^(Fo^2^)+(0.0516P)^2^+0.6799P] where P=(Fo^2^+2Fc^2^)/3'
_refine_ls_weighting_scheme calc
_refine_ls_wR_factor_gt 0.0771
_refine_ls_wR_factor_ref 0.0797
_reflns_number_gt 1343
_reflns_number_total 1459
_reflns_threshold_expression I>2\s(I)
_cod_data_source_file cv5012.cif
_cod_data_source_block I
_cod_original_sg_symbol_H-M 'C 2/c'
_cod_database_code 2228997
_cod_database_fobs_code 2228997

loop_
_symmetry_equiv_pos_as_xyz
'x, y, z'
'-x, y, -z+1/2'
'x+1/2, y+1/2, z'
'-x+1/2, y+1/2, -z+1/2'
'-x, -y, -z'
'x, -y, z-1/2'
'-x+1/2, -y+1/2, -z'
'x+1/2, -y+1/2, z-1/2'

loop_
_atom_site_type_symbol
_atom_site_label
_atom_site_fract_x
_atom_site_fract_y
_atom_site_fract_z
_atom_site_U_iso_or_equiv
_atom_site_adp_type
_atom_site_calc_flag
_atom_site_refinement_flags
_atom_site_occupancy
_atom_site_disorder_assembly
_atom_site_disorder_group
Co Co1 0.0000 0.16787(6) 0.7500 0.02397(16) Uani d S 1 . .
O O1 0.05242(5) 0.4611(3) 0.74548(12) 0.0332(3) Uani d . 1 . .
O O2 0.03451(5) 0.2091(3) 0.58828(13) 0.0399(4) Uani d . 1 . .
O O3 0.18305(5) 1.0014(3) 0.61283(14) 0.0458(4) Uani d . 1 . .
O O4 0.04626(5) -0.0762(3) 0.84698(12) 0.0322(3) Uani d . 1 . .
H H8 0.0494 -0.2161 0.8127 0.048 Uiso d R 1 . .
H H9 0.0419 -0.1122 0.9221 0.048 Uiso d R 1 . .
C C1 0.05869(7) 0.3883(4) 0.63762(18) 0.0280(4) Uani d . 1 . .
C C2 0.09363(8) 0.5074(5) 0.5643(2) 0.0425(6) Uani d . 1 . .
H H2A 0.1135 0.3785 0.5375 0.051 Uiso calc R 1 . .
H H2B 0.0766 0.5807 0.4882 0.051 Uiso calc R 1 . .
C C3 0.12459(8) 0.7026(4) 0.6324(2) 0.0374(5) Uani d . 1 . .
H H3A 0.1437 0.6303 0.7056 0.045 Uiso calc R 1 . .
H H3B 0.1054 0.8315 0.6622 0.045 Uiso calc R 1 . .
C C4 0.15584(7) 0.8131(4) 0.5448(2) 0.0357(5) Uani d . 1 . .
H H4A 0.1761 0.6868 0.5174 0.043 Uiso calc R 1 . .
H H4B 0.1371 0.8823 0.4703 0.043 Uiso calc R 1 . .
C C5 0.21584(7) 1.1201(4) 0.55206(19) 0.0338(5) Uani d . 1 . .
C C6 0.24618(8) 1.2756(5) 0.6269(2) 0.0413(6) Uani d . 1 . .
H H6 0.2437 1.2927 0.7126 0.050 Uiso calc R 1 . .
C C7 0.28037(8) 1.4066(4) 0.5754(2) 0.0391(5) Uani d . 1 . .
H H7 0.3006 1.5115 0.6262 0.047 Uiso calc R 1 . .

loop_
_atom_site_aniso_label
_atom_site_aniso_U_11
_atom_site_aniso_U_22
_atom_site_aniso_U_33
_atom_site_aniso_U_12
_atom_site_aniso_U_13
_atom_site_aniso_U_23
Co1 0.0283(2) 0.0205(2) 0.0252(2) 0.000 0.01100(15) 0.000
O1 0.0445(8) 0.0282(8) 0.0301(8) -0.0084(6) 0.0157(6) -0.0030(6)
O2 0.0489(9) 0.0464(10) 0.0268(8) -0.0265(8) 0.0139(7) -0.0082(7)
O3 0.0502(9) 0.0547(11) 0.0350(8) -0.0326(8) 0.0147(7) -0.0047(7)
O4 0.0425(8) 0.0297(8) 0.0260(7) 0.0093(6) 0.0100(6) 0.0018(6)
C1 0.0286(10) 0.0300(11) 0.0259(10) -0.0043(8) 0.0060(8) 0.0024(8)
C2 0.0476(12) 0.0487(15) 0.0343(12) -0.0212(11) 0.0163(10) -0.0041(10)
C3 0.0386(12) 0.0432(14) 0.0316(11) -0.0174(10) 0.0097(9) -0.0016(10)
C4 0.0356(12) 0.0390(14) 0.0333(12) -0.0125(10) 0.0076(9) 0.0007(9)
C5 0.0338(11) 0.0372(13) 0.0308(11) -0.0119(9) 0.0062(9) 0.0047(9)
C6 0.0492(13) 0.0499(14) 0.0258(11) -0.0216(11) 0.0084(10) -0.0015(10)
C7 0.0410(12) 0.0446(13) 0.0314(11) -0.0206(11) 0.0039(9) -0.0022(10)

loop_
_atom_type_symbol
_atom_type_description
_atom_type_scat_dispersion_real
_atom_type_scat_dispersion_imag
_atom_type_scat_source
C C 0.0033 0.0016 'International Tables Vol C Tables 4.2.6.8 and 6.1.1.4'
H H 0.0000 0.0000 'International Tables Vol C Tables 4.2.6.8 and 6.1.1.4'
Co Co 0.3494 0.9721 'International Tables Vol C Tables 4.2.6.8 and 6.1.1.4'
O O 0.0106 0.0060 'International Tables Vol C Tables 4.2.6.8 and 6.1.1.4'

loop_
_geom_angle_atom_site_label_1
_geom_angle_atom_site_label_2
_geom_angle_atom_site_label_3
_geom_angle_site_symmetry_1
_geom_angle_site_symmetry_3
_geom_angle
_geom_angle_publ_flag
O4 Co1 O4 2_556 . 99.80(8) ?
O4 Co1 O2 2_556 . 90.32(5) ?
O4 Co1 O2 . . 97.47(6) ?
O4 Co1 O2 . 2_556 90.33(5) ?
O2 Co1 O2 . 2_556 167.91(9) ?
O4 Co1 O1 . 2_556 148.79(5) ?
O2 Co1 O1 2_556 2_556 60.14(5) ?
O4 Co1 O1 2_556 . 148.79(5) ?
O4 Co1 O1 . . 94.29(6) ?
O2 Co1 O1 . . 60.15(5) ?
O2 Co1 O1 2_556 . 110.23(6) ?
O1 Co1 O1 2_556 . 87.57(8) ?
C5 O3 C4 . . 117.46(16) ?
Co1 O4 H8 . . 117.3 ?
Co1 O4 H9 . . 116.6 ?
H8 O4 H9 . . 103.9 ?
O1 C1 O2 . . 118.67(17) ?
O1 C1 C2 . . 122.41(18) ?
O2 C1 C2 . . 118.92(17) ?
C3 C2 C1 . . 116.56(18) ?
C3 C2 H2A . . 108.2 ?
C1 C2 H2A . . 108.2 ?
C3 C2 H2B . . 108.2 ?
C1 C2 H2B . . 108.2 ?
H2A C2 H2B . . 107.3 ?
C2 C3 C4 . . 110.28(18) ?
C2 C3 H3A . . 109.6 ?
C4 C3 H3A . . 109.6 ?
C2 C3 H3B . . 109.6 ?
C4 C3 H3B . . 109.6 ?
H3A C3 H3B . . 108.1 ?
O3 C4 C3 . . 107.70(17) ?
O3 C4 H4A . . 110.2 ?
C3 C4 H4A . . 110.2 ?
O3 C4 H4B . . 110.2 ?
C3 C4 H4B . . 110.2 ?
H4A C4 H4B . . 108.5 ?
O3 C5 C6 . . 115.70(19) ?
O3 C5 C7 . 7_576 124.50(19) ?
C6 C5 C7 . 7_576 119.8(2) ?
C5 C6 C7 . . 120.7(2) ?
C5 C6 H6 . . 119.7 ?
C7 C6 H6 . . 119.7 ?
C5 C7 C6 7_576 . 119.5(2) ?
C5 C7 H7 7_576 . 120.2 ?
C6 C7 H7 . . 120.2 ?

loop_
_geom_bond_atom_site_label_1
_geom_bond_atom_site_label_2
_geom_bond_site_symmetry_2
_geom_bond_distance
_geom_bond_publ_flag
Co1 O4 2_556 2.0485(13) ?
Co1 O4 . 2.0485(13) ?
Co1 O2 . 2.1181(14) ?
Co1 O2 2_556 2.1181(14) ?
Co1 O1 2_556 2.1954(13) ?
Co1 O1 . 2.1955(14) ?
O1 C1 . 1.251(2) ?
O2 C1 . 1.263(2) ?
O3 C5 . 1.377(2) ?
O3 C4 . 1.420(2) ?
O4 H8 . 0.8499 ?
O4 H9 . 0.8499 ?
C1 C2 . 1.503(3) ?
C2 C3 . 1.501(3) ?
C2 H2A . 0.9700 ?
C2 H2B . 0.9700 ?
C3 C4 . 1.508(3) ?
C3 H3A . 0.9700 ?
C3 H3B . 0.9700 ?
C4 H4A . 0.9700 ?
C4 H4B . 0.9700 ?
C5 C6 . 1.382(3) ?
C5 C7 7_576 1.384(3) ?
C6 C7 . 1.388(3) ?
C6 H6 . 0.9300 ?
C7 C5 7_576 1.384(3) ?
C7 H7 . 0.9300 ?

loop_
_geom_hbond_atom_site_label_D
_geom_hbond_atom_site_label_H
_geom_hbond_atom_site_label_A
_geom_hbond_site_symmetry_A
_geom_hbond_distance_DH
_geom_hbond_distance_HA
_geom_hbond_distance_DA
_geom_hbond_angle_DHA
O4 H9 O2 6_556 0.85 1.88 2.7335(19) 176
O4 H8 O1 1_545 0.85 1.89 2.740(2) 175

loop_
_geom_torsion_atom_site_label_1
_geom_torsion_atom_site_label_2
_geom_torsion_atom_site_label_3
_geom_torsion_atom_site_label_4
_geom_torsion_site_symmetry_1
_geom_torsion_site_symmetry_2
_geom_torsion_site_symmetry_3
_geom_torsion_site_symmetry_4
_geom_torsion
_geom_torsion_publ_flag
O4 Co1 O1 C1 2_556 . . . -21.60(18) ?
O4 Co1 O1 C1 . . . . 95.34(12) ?
O2 Co1 O1 C1 . . . . -0.82(12) ?
O2 Co1 O1 C1 2_556 . . . -172.73(12) ?
O1 Co1 O1 C1 2_556 . . . -115.86(13) ?
C1 Co1 O1 C1 2_556 . . . -143.01(11) ?
O4 Co1 O2 C1 2_556 . . . 170.22(13) ?
O4 Co1 O2 C1 . . . . -89.86(13) ?
O2 Co1 O2 C1 2_556 . . . 39.90(12) ?
O1 Co1 O2 C1 2_556 . . . 75.53(13) ?
O1 Co1 O2 C1 . . . . 0.81(12) ?
C1 Co1 O2 C1 2_556 . . . 69.9(2) ?
Co1 O1 C1 O2 . . . . 1.4(2) ?
Co1 O1 C1 C2 . . . . -179.14(19) ?
Co1 O2 C1 O1 . . . . -1.4(2) ?
Co1 O2 C1 C2 . . . . 179.07(17) ?
O1 C1 C2 C3 . . . . 6.2(3) ?
O2 C1 C2 C3 . . . . -174.3(2) ?
C1 C2 C3 C4 . . . . -177.1(2) ?
C5 O3 C4 C3 . . . . 177.08(19) ?
C2 C3 C4 O3 . . . . 178.05(18) ?
C4 O3 C5 C6 . . . . -170.9(2) ?
C4 O3 C5 C7 . . . 7_576 9.4(3) ?
O3 C5 C6 C7 . . . . -179.4(2) ?
C7 C5 C6 C7 7_576 . . . 0.3(4) ?
C5 C6 C7 C5 . . . 7_576 -0.3(4) ?
